data_4342414
loop_
_publ_author_name
'Feng, Xun'
'Xu, Chen'
'Wang, Zhi-Qiang'
'Tang, Si-Fu'
'Fu, Wei-Jun'
'Ji, Bao-Ming'
'Wang, Li-Ya'

_publ_section_title
;
 Aerobic Oxidation of Alcohols and the Synthesis of Benzoxazoles Catalyzed
 by a Cuprocupric Coordination Polymer (Cu(+)-CP) Assisted by TEMPO.
;
_journal_issue 5
_journal_name_full 'Inorganic chemistry'
_journal_page_first 2088
_journal_paper_doi 10.1021/ic502884z
_journal_volume 54
_journal_year 2015
_chemical_formula_sum 'C20 H15 N O2'
_chemical_formula_weight 301.33
_chemical_name_systematic
; 
 ? 
;
_space_group_IT_number 61
_symmetry_cell_setting orthorhombic
_symmetry_space_group_name_Hall '-P 2ac 2ab'
_symmetry_space_group_name_H-M 'P b c a'
_atom_sites_solution_hydrogens geom
_atom_sites_solution_primary direct
_atom_sites_solution_secondary difmap
_audit_creation_method SHELXL-97
_cell_angle_alpha 90.00
_cell_angle_beta 90.00
_cell_angle_gamma 90.00
_cell_formula_units_Z 8
_cell_length_a 11.287(10)
_cell_length_b 14.380(13)
_cell_length_c 18.206(16)
_cell_measurement_reflns_used 4096
_cell_measurement_temperature 296(2)
_cell_measurement_theta_max 25.14
_cell_measurement_theta_min 2.55
_cell_volume 2955(5)
_computing_cell_refinement 'Bruker SMART'
_computing_data_collection 'Bruker SMART'
_computing_data_reduction 'Bruker SAINT'
_computing_molecular_graphics 'Bruker SHELXTL'
_computing_publication_material 'Bruker SHELXTL'
_computing_structure_refinement 'Bruker SHELXTL'
_computing_structure_solution 'Bruker SHELXTL'
_diffrn_ambient_temperature 296(2)
_diffrn_measured_fraction_theta_full 0.999
_diffrn_measured_fraction_theta_max 0.999
_diffrn_measurement_device_type 'CCD area detector'
_diffrn_measurement_method 'phi and omega scans'
_diffrn_radiation_monochromator graphite
_diffrn_radiation_source 'fine-focus sealed tube'
_diffrn_radiation_type MoK\a
_diffrn_radiation_wavelength 0.71073
_diffrn_reflns_av_R_equivalents 0.0402
_diffrn_reflns_av_sigmaI/netI 0.0266
_diffrn_reflns_limit_h_max 13
_diffrn_reflns_limit_h_min -13
_diffrn_reflns_limit_k_max 17
_diffrn_reflns_limit_k_min -17
_diffrn_reflns_limit_l_max 21
_diffrn_reflns_limit_l_min -12
_diffrn_reflns_number 13841
_diffrn_reflns_theta_full 25.00
_diffrn_reflns_theta_max 25.00
_diffrn_reflns_theta_min 2.55
_exptl_absorpt_coefficient_mu 0.088
_exptl_absorpt_correction_T_max 0.9878
_exptl_absorpt_correction_T_min 0.9818
_exptl_absorpt_correction_type multi-scan
_exptl_absorpt_process_details SADABS
_exptl_crystal_colour colorless
_exptl_crystal_density_diffrn 1.355
_exptl_crystal_density_method 'not measured'
_exptl_crystal_description plate-like
_exptl_crystal_F_000 1264
_exptl_crystal_size_max 0.21
_exptl_crystal_size_mid 0.18
_exptl_crystal_size_min 0.14
_refine_diff_density_max 0.153
_refine_diff_density_min -0.108
_refine_diff_density_rms 0.031
_refine_ls_extinction_coef 0.0083(9)
_refine_ls_extinction_expression Fc^*^=kFc[1+0.001xFc^2^\l^3^/sin(2\q)]^-1/4^
_refine_ls_extinction_method SHELXL
_refine_ls_goodness_of_fit_ref 1.035
_refine_ls_hydrogen_treatment constr
_refine_ls_matrix_type full
_refine_ls_number_parameters 209
_refine_ls_number_reflns 2605
_refine_ls_number_restraints 0
_refine_ls_restrained_S_all 1.035
_refine_ls_R_factor_all 0.0502
_refine_ls_R_factor_gt 0.0347
_refine_ls_shift/su_max 0.001
_refine_ls_shift/su_mean 0.000
_refine_ls_structure_factor_coef Fsqd
_refine_ls_weighting_details 'calc w=1/[\s^2^(Fo^2^)+(0.0539P)^2^+0.2665P] where P=(Fo^2^+2Fc^2^)/3'
_refine_ls_weighting_scheme calc
_refine_ls_wR_factor_gt 0.0935
_refine_ls_wR_factor_ref 0.1015
_reflns_number_gt 1975
_reflns_number_total 2605
_reflns_threshold_expression >2sigma(I)
_cod_data_source_file ic502884z_si_002.cif
_cod_data_source_block 4h
_cod_depositor_comments
;
The following automatic conversions were performed:

'_symmetry_cell_setting' value 'Orthorhombic' changed to
'orthorhombic' according to
/usr/data/users/saulius/crontab/automatic-downloads/rss-feeds/ACS/lib/dictionaries/cif_core.dic
dictionary named 'cif_core.dic' version 2.4.2 from 2011-04-26.

'_exptl_absorpt_correction_type' value 'Multi-scan' changed to
'multi-scan' according to
/usr/data/users/saulius/crontab/automatic-downloads/rss-feeds/ACS/lib/dictionaries/cif_core.dic
dictionary named 'cif_core.dic' version 2.4.2 from 2011-04-26.

Automatic conversion script
Id: cif_fix_values 3008 2015-01-20 13:52:24Z robertas 

 Adding full bibliography for 4342412--4342414.cif.
;
_cod_original_sg_symbol_H-M 'Pbca '
_cod_database_code 4342414

loop_
_symmetry_equiv_pos_as_xyz
'x, y, z'
'-x+1/2, -y, z+1/2'
'-x, y+1/2, -z+1/2'
'x+1/2, -y+1/2, -z'
'-x, -y, -z'
'x-1/2, y, -z-1/2'
'x, -y-1/2, z-1/2'
'-x-1/2, y-1/2, z'

loop_
_atom_site_label
_atom_site_type_symbol
_atom_site_fract_x
_atom_site_fract_y
_atom_site_fract_z
_atom_site_U_iso_or_equiv
_atom_site_adp_type
_atom_site_occupancy
_atom_site_symmetry_multiplicity
_atom_site_calc_flag
_atom_site_refinement_flags
O1 O 1.12401(9) 1.09975(7) 0.29165(6) 0.0525(3) Uani 1 1 d .
C19 C 0.65610(12) 0.77171(10) 0.41400(8) 0.0456(4) Uani 1 1 d .
C11 C 0.78709(12) 0.90062(9) 0.37332(8) 0.0417(3) Uani 1 1 d .
C8 C 1.00143(12) 0.99032(9) 0.35335(8) 0.0423(3) Uani 1 1 d .
C12 C 0.87365(12) 0.89765(10) 0.42604(8) 0.0468(4) Uani 1 1 d .
H12A H 0.8599 0.8652 0.4694 0.056 Uiso 1 1 calc R
C14 C 0.67008(12) 0.86007(10) 0.38603(8) 0.0438(4) Uani 1 1 d .
C13 C 0.97890(13) 0.94107(10) 0.41616(8) 0.0479(4) Uani 1 1 d .
H13A H 1.0366 0.9374 0.4525 0.057 Uiso 1 1 calc R
N1 N 1.19552(10) 1.03963(8) 0.39426(7) 0.0495(3) Uani 1 1 d .
C7 C 1.11027(12) 1.04104(9) 0.34830(8) 0.0442(4) Uani 1 1 d .
C9 C 0.91659(13) 0.99253(10) 0.29966(8) 0.0506(4) Uani 1 1 d .
H9A H 0.9309 1.0246 0.2562 0.061 Uiso 1 1 calc R
C10 C 0.81161(13) 0.94801(10) 0.30958(8) 0.0507(4) Uani 1 1 d .
H10A H 0.7551 0.9496 0.2724 0.061 Uiso 1 1 calc R
C6 C 1.23065(13) 1.14084(10) 0.30538(9) 0.0490(4) Uani 1 1 d .
C1 C 1.27498(12) 1.10378(10) 0.36802(8) 0.0482(4) Uani 1 1 d .
C15 C 0.56990(13) 0.90977(11) 0.37144(10) 0.0578(4) Uani 1 1 d .
H15A H 0.5772 0.9696 0.3526 0.069 Uiso 1 1 calc R
C18 C 0.54564(13) 0.73640(11) 0.42597(9) 0.0548(4) Uani 1 1 d .
H18A H 0.5371 0.6766 0.4446 0.066 Uiso 1 1 calc R
C2 C 1.38160(14) 1.13372(12) 0.39510(11) 0.0653(5) Uani 1 1 d .
H2A H 1.4135 1.1095 0.4381 0.078 Uiso 1 1 calc R
C17 C 0.44806(14) 0.78827(12) 0.41076(10) 0.0622(5) Uani 1 1 d .
H17A H 0.3730 0.7638 0.4192 0.075 Uiso 1 1 calc R
C16 C 0.45937(14) 0.87481(13) 0.38355(11) 0.0666(5) Uani 1 1 d .
H16A H 0.3926 0.9103 0.3731 0.080 Uiso 1 1 calc R
C3 C 1.43824(16) 1.20052(13) 0.35584(13) 0.0747(6) Uani 1 1 d .
H3A H 1.5111 1.2224 0.3723 0.090 Uiso 1 1 calc R
C4 C 1.39157(17) 1.23631(13) 0.29326(13) 0.0779(6) Uani 1 1 d .
H4A H 1.4335 1.2820 0.2681 0.093 Uiso 1 1 calc R
C5 C 1.28566(16) 1.20762(12) 0.26624(10) 0.0696(5) Uani 1 1 d .
H5A H 1.2532 1.2324 0.2236 0.083 Uiso 1 1 calc R
O2 O 0.75713(9) 0.72413(7) 0.42597(6) 0.0569(3) Uani 1 1 d .
C20 C 0.74899(16) 0.63287(11) 0.45128(13) 0.0776(6) Uani 1 1 d .
H20A H 0.8271 0.6075 0.4570 0.116 Uiso 1 1 calc R
H20B H 0.7054 0.5962 0.4165 0.116 Uiso 1 1 calc R
H20C H 0.7088 0.6321 0.4977 0.116 Uiso 1 1 calc R

loop_
_atom_site_aniso_label
_atom_site_aniso_U_11
_atom_site_aniso_U_22
_atom_site_aniso_U_33
_atom_site_aniso_U_23
_atom_site_aniso_U_13
_atom_site_aniso_U_12
O1 0.0494(6) 0.0530(6) 0.0549(6) 0.0071(5) 0.0024(5) -0.0043(5)
C19 0.0458(8) 0.0423(8) 0.0488(8) -0.0029(7) 0.0011(7) -0.0029(7)
C11 0.0434(8) 0.0340(7) 0.0475(8) -0.0007(6) 0.0011(6) 0.0022(6)
C8 0.0407(7) 0.0377(7) 0.0484(8) 0.0001(7) 0.0039(6) 0.0033(6)
C12 0.0509(9) 0.0425(8) 0.0471(8) 0.0086(7) -0.0006(7) -0.0038(7)
C14 0.0435(8) 0.0414(8) 0.0464(8) -0.0031(6) 0.0002(6) -0.0008(6)
C13 0.0471(8) 0.0456(8) 0.0510(9) 0.0061(7) -0.0068(7) -0.0020(7)
N1 0.0432(7) 0.0499(7) 0.0552(7) 0.0054(6) 0.0001(6) -0.0044(6)
C7 0.0436(8) 0.0393(8) 0.0495(8) 0.0007(7) 0.0068(7) 0.0025(6)
C9 0.0514(9) 0.0551(9) 0.0454(8) 0.0088(7) 0.0012(7) -0.0027(7)
C10 0.0481(9) 0.0546(9) 0.0495(8) 0.0071(7) -0.0068(7) -0.0032(7)
C6 0.0459(8) 0.0451(8) 0.0560(9) -0.0020(7) 0.0094(7) -0.0025(7)
C1 0.0439(8) 0.0444(8) 0.0563(9) -0.0024(7) 0.0067(7) -0.0004(7)
C15 0.0504(9) 0.0488(9) 0.0743(11) 0.0052(8) -0.0012(8) 0.0005(7)
C18 0.0552(9) 0.0492(9) 0.0601(10) -0.0015(8) 0.0041(8) -0.0111(7)
C2 0.0549(10) 0.0659(11) 0.0750(11) -0.0030(9) -0.0050(9) -0.0095(9)
C17 0.0470(9) 0.0666(11) 0.0732(11) -0.0045(9) 0.0051(8) -0.0127(8)
C16 0.0434(9) 0.0697(12) 0.0868(13) 0.0012(10) -0.0018(9) 0.0036(8)
C3 0.0565(11) 0.0663(11) 0.1013(16) -0.0124(12) 0.0039(10) -0.0180(9)
C4 0.0726(13) 0.0612(11) 0.0998(16) 0.0053(11) 0.0173(11) -0.0195(10)
C5 0.0715(11) 0.0635(11) 0.0736(12) 0.0131(10) 0.0126(9) -0.0110(9)
O2 0.0519(6) 0.0384(6) 0.0805(8) 0.0089(5) -0.0002(5) -0.0009(5)
C20 0.0712(11) 0.0423(9) 0.1193(16) 0.0153(10) -0.0173(11) -0.0068(8)

loop_
_atom_type_symbol
_atom_type_description
_atom_type_scat_dispersion_real
_atom_type_scat_dispersion_imag
_atom_type_scat_source
C C 0.0033 0.0016 'International Tables Vol C Tables 4.2.6.8 and 6.1.1.4'
H H 0.0000 0.0000 'International Tables Vol C Tables 4.2.6.8 and 6.1.1.4'
N N 0.0061 0.0033 'International Tables Vol C Tables 4.2.6.8 and 6.1.1.4'
O O 0.0106 0.0060 'International Tables Vol C Tables 4.2.6.8 and 6.1.1.4'

loop_
_geom_angle_atom_site_label_1
_geom_angle_atom_site_label_2
_geom_angle_atom_site_label_3
_geom_angle
C7 O1 C6 103.51(12)
O2 C19 C18 123.97(14)
O2 C19 C14 115.54(12)
C18 C19 C14 120.47(14)
C12 C11 C10 117.61(14)
C12 C11 C14 121.39(13)
C10 C11 C14 120.89(13)
C13 C8 C9 118.60(14)
C13 C8 C7 118.47(13)
C9 C8 C7 122.86(14)
C13 C12 C11 121.21(14)
C13 C12 H12A 119.4
C11 C12 H12A 119.4
C15 C14 C19 117.41(14)
C15 C14 C11 120.61(14)
C19 C14 C11 121.98(12)
C12 C13 C8 120.83(14)
C12 C13 H13A 119.6
C8 C13 H13A 119.6
C7 N1 C1 104.72(13)
N1 C7 O1 115.28(13)
N1 C7 C8 126.67(14)
O1 C7 C8 117.98(13)
C10 C9 C8 120.28(14)
C10 C9 H9A 119.9
C8 C9 H9A 119.9
C9 C10 C11 121.44(14)
C9 C10 H10A 119.3
C11 C10 H10A 119.3
C5 C6 C1 123.74(16)
C5 C6 O1 128.20(16)
C1 C6 O1 108.05(13)
C6 C1 C2 120.25(15)
C6 C1 N1 108.42(14)
C2 C1 N1 131.31(16)
C16 C15 C14 122.28(16)
C16 C15 H15A 118.9
C14 C15 H15A 118.9
C17 C18 C19 120.27(16)
C17 C18 H18A 119.9
C19 C18 H18A 119.9
C3 C2 C1 116.53(18)
C3 C2 H2A 121.7
C1 C2 H2A 121.7
C16 C17 C18 120.39(15)
C16 C17 H17A 119.8
C18 C17 H17A 119.8
C17 C16 C15 119.19(16)
C17 C16 H16A 120.4
C15 C16 H16A 120.4
C4 C3 C2 121.86(18)
C4 C3 H3A 119.1
C2 C3 H3A 119.1
C3 C4 C5 122.09(18)
C3 C4 H4A 119.0
C5 C4 H4A 119.0
C6 C5 C4 115.52(19)
C6 C5 H5A 122.2
C4 C5 H5A 122.2
C19 O2 C20 118.41(12)
O2 C20 H20A 109.5
O2 C20 H20B 109.5
H20A C20 H20B 109.5
O2 C20 H20C 109.5
H20A C20 H20C 109.5
H20B C20 H20C 109.5

loop_
_geom_bond_atom_site_label_1
_geom_bond_atom_site_label_2
_geom_bond_distance
O1 C7 1.3419(19)
O1 C6 1.364(2)
C19 O2 1.3476(19)
C19 C18 1.364(2)
C19 C14 1.378(2)
C11 C12 1.370(2)
C11 C10 1.374(2)
C11 C14 1.462(2)
C8 C13 1.369(2)
C8 C9 1.369(2)
C8 C7 1.432(2)
C12 C13 1.354(2)
C12 H12A 0.9300
C14 C15 1.364(2)
C13 H13A 0.9300
N1 C7 1.275(2)
N1 C1 1.372(2)
C9 C10 1.359(2)
C9 H9A 0.9300
C10 H10A 0.9300
C6 C5 1.347(2)
C6 C1 1.355(2)
C1 C2 1.370(2)
C15 C16 1.363(2)
C15 H15A 0.9300
C18 C17 1.359(2)
C18 H18A 0.9300
C2 C3 1.357(3)
C2 H2A 0.9300
C17 C16 1.345(3)
C17 H17A 0.9300
C16 H16A 0.9300
C3 C4 1.357(3)
C3 H3A 0.9300
C4 C5 1.357(3)
C4 H4A 0.9300
C5 H5A 0.9300
O2 C20 1.394(2)
C20 H20A 0.9600
C20 H20B 0.9600
C20 H20C 0.9600

loop_
_geom_torsion_atom_site_label_1
_geom_torsion_atom_site_label_2
_geom_torsion_atom_site_label_3
_geom_torsion_atom_site_label_4
_geom_torsion
C10 C11 C12 C13 1.0(2)
C14 C11 C12 C13 -175.17(13)
O2 C19 C14 C15 178.45(13)
C18 C19 C14 C15 0.3(2)
O2 C19 C14 C11 -2.6(2)
C18 C19 C14 C11 179.24(14)
C12 C11 C14 C15 130.66(16)
C10 C11 C14 C15 -45.4(2)
C12 C11 C14 C19 -48.3(2)
C10 C11 C14 C19 135.66(15)
C11 C12 C13 C8 0.8(2)
C9 C8 C13 C12 -1.9(2)
C7 C8 C13 C12 175.02(13)
C1 N1 C7 O1 0.86(16)
C1 N1 C7 C8 -175.96(14)
C6 O1 C7 N1 -1.18(16)
C6 O1 C7 C8 175.94(12)
C13 C8 C7 N1 6.4(2)
C9 C8 C7 N1 -176.85(15)
C13 C8 C7 O1 -170.39(13)
C9 C8 C7 O1 6.4(2)
C13 C8 C9 C10 1.2(2)
C7 C8 C9 C10 -175.57(14)
C8 C9 C10 C11 0.6(2)
C12 C11 C10 C9 -1.7(2)
C14 C11 C10 C9 174.49(13)
C7 O1 C6 C5 -178.15(16)
C7 O1 C6 C1 0.97(15)
C5 C6 C1 C2 -0.1(2)
O1 C6 C1 C2 -179.24(13)
C5 C6 C1 N1 178.64(15)
O1 C6 C1 N1 -0.52(16)
C7 N1 C1 C6 -0.18(16)
C7 N1 C1 C2 178.35(17)
C19 C14 C15 C16 -0.1(2)
C11 C14 C15 C16 -179.06(16)
O2 C19 C18 C17 -178.37(15)
C14 C19 C18 C17 -0.3(2)
C6 C1 C2 C3 -0.4(2)
N1 C1 C2 C3 -178.76(16)
C19 C18 C17 C16 0.2(3)
C18 C17 C16 C15 0.0(3)
C14 C15 C16 C17 -0.1(3)
C1 C2 C3 C4 0.4(3)
C2 C3 C4 C5 0.1(3)
C1 C6 C5 C4 0.5(3)
O1 C6 C5 C4 179.50(16)
C3 C4 C5 C6 -0.5(3)
C18 C19 O2 C20 0.8(2)
C14 C19 O2 C20 -177.31(15)
